data_4037356
loop_
_publ_author_name
'Kise, Naoki'
'Hamada, Yusuke'
'Sakurai, Toshihiko'

_publ_section_title
;
 Electroreductive Intermolecular Coupling of Coumarins with Benzophenones:
 Synthesis of 4-(2-Hydroxyphenyl)-5,5-diaryl-\g-butyrolactones,
 2-(2,2-Diaryl-2,3-dihydrobenzofuran-3-yl)acetic Acids, and
 4-(Diarylmethyl)coumarins.
;
_journal_issue 22
_journal_name_full 'The Journal of organic chemistry'
_journal_page_first 11043
_journal_page_last 11056
_journal_paper_doi 10.1021/acs.joc.6b02056
_journal_volume 81
_journal_year 2016
_chemical_formula_moiety 'C23 H20 O3'
_chemical_formula_sum 'C23 H20 O3'
_chemical_formula_weight 344.39
_chemical_melting_point 495.5(5)
_chemical_name_systematic
; 
4-(2-Hydroxyphenyl)-4-methyl-5,5-diphenyldihydrofuran-2(3H)-one
;
_space_group_IT_number 14
_space_group_name_Hall '-P 2yn'
_space_group_name_H-M_alt 'P 1 21/n 1'
_symmetry_cell_setting monoclinic
_symmetry_space_group_name_Hall '-P 2yn'
_symmetry_space_group_name_H-M 'P 1 21/n 1'
_atom_sites_solution_hydrogens geom
_atom_sites_solution_primary direct
_atom_sites_solution_secondary difmap
_audit_creation_method SHELXL-97
_cell_angle_alpha 90.00
_cell_angle_beta 105.939(12)
_cell_angle_gamma 90.00
_cell_formula_units_Z 4
_cell_length_a 10.058(4)
_cell_length_b 14.875(4)
_cell_length_c 13.023(6)
_cell_measurement_reflns_used 2490
_cell_measurement_temperature 298(2)
_cell_measurement_theta_max 25.9
_cell_measurement_theta_min 3.0
_cell_volume 1873.5(13)
_computing_cell_refinement PROCESS-AUTO
_computing_data_collection PROCESS-AUTO
_computing_data_reduction PROCESS-AUTO
_computing_publication_material yadokari-XG
_computing_structure_refinement 'SHELXL-97 (Sheldrick, 1997)'
_computing_structure_solution 'SHELXS-97 (Sheldrick, 1990)'
_diffrn_ambient_temperature 298(2)
_diffrn_detector_area_resol_mean 10.00
_diffrn_measured_fraction_theta_full 0.970
_diffrn_measured_fraction_theta_max 0.970
_diffrn_measurement_device_type 'Rigaku RAXIS-RAPID'
_diffrn_measurement_method \w
_diffrn_radiation_monochromator graphite
_diffrn_radiation_source 'fine-focus sealed tube'
_diffrn_radiation_type MoK\a
_diffrn_radiation_wavelength 0.71075
_diffrn_reflns_av_R_equivalents 0.0932
_diffrn_reflns_av_sigmaI/netI 0.0989
_diffrn_reflns_limit_h_max 12
_diffrn_reflns_limit_h_min -12
_diffrn_reflns_limit_k_max 19
_diffrn_reflns_limit_k_min -18
_diffrn_reflns_limit_l_max 16
_diffrn_reflns_limit_l_min -16
_diffrn_reflns_number 16656
_diffrn_reflns_theta_full 27.48
_diffrn_reflns_theta_max 27.48
_diffrn_reflns_theta_min 3.19
_exptl_absorpt_coefficient_mu 0.080
_exptl_absorpt_correction_T_max 0.9842
_exptl_absorpt_correction_T_min 0.9726
_exptl_absorpt_correction_type multi-scan
_exptl_absorpt_process_details
;
    Higashi, T. (1995). Program for Absorption Correction.
    Rigaku Corporation, Tokyo, Japan.
;
_exptl_crystal_colour colorless
_exptl_crystal_density_diffrn 1.221
_exptl_crystal_density_method 'not measured'
_exptl_crystal_description block
_exptl_crystal_F_000 728
_exptl_crystal_size_max 0.35
_exptl_crystal_size_mid 0.30
_exptl_crystal_size_min 0.20
_refine_diff_density_max 0.125
_refine_diff_density_min -0.128
_refine_diff_density_rms 0.031
_refine_ls_extinction_method none
_refine_ls_goodness_of_fit_ref 0.914
_refine_ls_hydrogen_treatment refall
_refine_ls_matrix_type full
_refine_ls_number_parameters 237
_refine_ls_number_reflns 4162
_refine_ls_number_restraints 0
_refine_ls_restrained_S_all 0.914
_refine_ls_R_factor_all 0.1439
_refine_ls_R_factor_gt 0.0522
_refine_ls_shift/su_max 0.000
_refine_ls_shift/su_mean 0.000
_refine_ls_structure_factor_coef Fsqd
_refine_ls_weighting_details 'calc w=1/[\s^2^(Fo^2^)+(0.0508P)^2^+0.0000P] where P=(Fo^2^+2Fc^2^)/3'
_refine_ls_weighting_scheme calc
_refine_ls_wR_factor_gt 0.1019
_refine_ls_wR_factor_ref 0.1221
_reflns_number_gt 1985
_reflns_number_total 4162
_reflns_threshold_expression >2sigma(I)
_cod_data_source_file jo-2016-02056y-File011.cif
_cod_data_source_block 6k
_cod_depositor_comments
;
The following automatic conversions were performed:

data item '_chemical_melting_point' value '495-496' was changed to
'495.5(5)' -- the average value was taken and precision was
estimated.

Automatic conversion script
Id: cif_fix_values 6909 2019-04-08 15:41:33Z antanas 
;
_cod_original_cell_volume 1873.5(12)
_cod_original_sg_symbol_H-M 'P 21/n'
_cod_database_code 4037356

loop_
_symmetry_equiv_pos_as_xyz
'x, y, z'
'-x+1/2, y+1/2, -z+1/2'
'-x, -y, -z'
'x-1/2, -y-1/2, z-1/2'

loop_
_atom_site_label
_atom_site_type_symbol
_atom_site_fract_x
_atom_site_fract_y
_atom_site_fract_z
_atom_site_U_iso_or_equiv
_atom_site_adp_type
_atom_site_occupancy
_atom_site_symmetry_multiplicity
_atom_site_calc_flag
_atom_site_refinement_flags
O1 O -0.06446(12) 0.37572(8) 0.66056(11) 0.0533(4) Uani 1 1 d .
C1 C -0.0549(2) 0.34788(12) 0.56317(17) 0.0575(6) Uani 1 1 d .
O2 O -0.13780(16) 0.37474(9) 0.48202(12) 0.0830(5) Uani 1 1 d .
C2 C 0.0575(2) 0.28098(12) 0.57427(14) 0.0535(5) Uani 1 1 d .
H1 H 0.1143 0.2961 0.5274 0.064 Uiso 1 1 calc R
H2 H 0.0190 0.2215 0.5557 0.064 Uiso 1 1 calc R
C3 C 0.14491(17) 0.28328(11) 0.69209(13) 0.0409(4) Uani 1 1 d .
C4 C 0.17659(19) 0.18654(11) 0.73254(15) 0.0543(5) Uani 1 1 d .
H3 H 0.0921 0.1527 0.7177 0.081 Uiso 1 1 calc R
H4 H 0.2192 0.1873 0.8081 0.081 Uiso 1 1 calc R
H5 H 0.2382 0.1591 0.6970 0.081 Uiso 1 1 calc R
C5 C 0.28109(18) 0.33625(11) 0.70330(13) 0.0432(5) Uani 1 1 d .
C6 C 0.28201(19) 0.42156(12) 0.65782(14) 0.0463(5) Uani 1 1 d .
O3 O 0.15600(14) 0.45683(8) 0.60219(11) 0.0616(4) Uani 1 1 d .
H6 H 0.1675 0.5070 0.5799 0.092 Uiso 1 1 calc R
C7 C 0.4048(2) 0.46912(13) 0.66750(16) 0.0595(6) Uani 1 1 d .
H7 H 0.4019 0.5257 0.6366 0.071 Uiso 1 1 calc R
C8 C 0.5307(2) 0.43239(16) 0.72284(19) 0.0724(7) Uani 1 1 d .
H8 H 0.6122 0.4643 0.7295 0.087 Uiso 1 1 calc R
C9 C 0.5343(2) 0.34844(16) 0.76779(18) 0.0712(7) Uani 1 1 d .
H9 H 0.6183 0.3232 0.8050 0.085 Uiso 1 1 calc R
C10 C 0.4114(2) 0.30147(13) 0.75735(16) 0.0566(5) Uani 1 1 d .
H10 H 0.4159 0.2445 0.7875 0.068 Uiso 1 1 calc R
C11 C 0.03881(17) 0.33200(11) 0.74978(13) 0.0421(5) Uani 1 1 d .
C12 C -0.04644(19) 0.26441(12) 0.79694(15) 0.0485(5) Uani 1 1 d .
C13 C -0.1604(2) 0.22095(14) 0.73104(18) 0.0686(6) Uani 1 1 d .
H11 H -0.1886 0.2351 0.6587 0.082 Uiso 1 1 calc R
C14 C -0.2333(2) 0.15646(16) 0.7714(2) 0.0850(8) Uani 1 1 d .
H12 H -0.3071 0.1265 0.7252 0.102 Uiso 1 1 calc R
C15 C -0.1974(3) 0.13664(16) 0.8786(3) 0.0875(8) Uani 1 1 d .
H13 H -0.2474 0.0945 0.9054 0.105 Uiso 1 1 calc R
C16 C -0.0870(3) 0.17993(17) 0.9452(2) 0.0937(8) Uani 1 1 d .
H14 H -0.0618 0.1669 1.0178 0.112 Uiso 1 1 calc R
C17 C -0.0116(3) 0.24340(13) 0.90555(17) 0.0738(7) Uani 1 1 d .
H15 H 0.0630 0.2722 0.9522 0.089 Uiso 1 1 calc R
C18 C 0.10269(18) 0.40490(12) 0.83043(14) 0.0442(5) Uani 1 1 d .
C19 C 0.0378(2) 0.48684(13) 0.82981(17) 0.0608(6) Uani 1 1 d .
H16 H -0.0436 0.4990 0.7772 0.073 Uiso 1 1 calc R
C20 C 0.0926(3) 0.55094(15) 0.9066(2) 0.0787(7) Uani 1 1 d .
H17 H 0.0471 0.6056 0.9049 0.094 Uiso 1 1 calc R
C21 C 0.2121(3) 0.53567(17) 0.98478(18) 0.0785(7) Uani 1 1 d .
H18 H 0.2478 0.5796 1.0358 0.094 Uiso 1 1 calc R
C22 C 0.2792(2) 0.45503(17) 0.98757(17) 0.0738(7) Uani 1 1 d .
H19 H 0.3610 0.4442 1.0404 0.089 Uiso 1 1 calc R
C23 C 0.2252(2) 0.38962(13) 0.91174(15) 0.0605(6) Uani 1 1 d .
H20 H 0.2707 0.3349 0.9147 0.073 Uiso 1 1 calc R

loop_
_atom_site_aniso_label
_atom_site_aniso_U_11
_atom_site_aniso_U_22
_atom_site_aniso_U_33
_atom_site_aniso_U_23
_atom_site_aniso_U_13
_atom_site_aniso_U_12
O1 0.0544(8) 0.0414(8) 0.0545(9) 0.0084(6) -0.0014(7) 0.0039(6)
C1 0.0725(15) 0.0379(11) 0.0488(14) 0.0106(10) -0.0059(12) -0.0184(10)
O2 0.0994(12) 0.0589(10) 0.0601(10) 0.0206(8) -0.0298(9) -0.0174(8)
C2 0.0781(14) 0.0405(11) 0.0384(11) 0.0004(8) 0.0102(10) -0.0122(10)
C3 0.0552(11) 0.0335(10) 0.0330(10) 0.0022(8) 0.0104(9) 0.0000(9)
C4 0.0706(13) 0.0384(11) 0.0545(12) 0.0051(9) 0.0184(10) 0.0069(9)
C5 0.0568(12) 0.0380(11) 0.0357(11) -0.0046(8) 0.0141(9) 0.0019(9)
C6 0.0560(12) 0.0428(11) 0.0416(11) -0.0069(9) 0.0162(10) -0.0007(10)
O3 0.0692(9) 0.0419(8) 0.0715(10) 0.0158(7) 0.0154(8) -0.0035(7)
C7 0.0734(15) 0.0413(12) 0.0677(15) -0.0091(10) 0.0257(12) -0.0101(11)
C8 0.0646(15) 0.0627(16) 0.0910(18) -0.0212(13) 0.0233(14) -0.0167(13)
C9 0.0589(15) 0.0669(17) 0.0817(17) -0.0112(12) 0.0091(12) 0.0026(12)
C10 0.0602(13) 0.0477(12) 0.0592(13) -0.0064(10) 0.0120(11) 0.0024(11)
C11 0.0477(11) 0.0357(10) 0.0390(11) 0.0075(8) 0.0054(9) 0.0047(8)
C12 0.0585(12) 0.0391(11) 0.0515(13) 0.0028(9) 0.0213(10) 0.0031(9)
C13 0.0657(14) 0.0645(15) 0.0733(16) 0.0110(12) 0.0151(13) -0.0123(12)
C14 0.0751(17) 0.0716(17) 0.112(2) 0.0052(15) 0.0314(16) -0.0193(13)
C15 0.117(2) 0.0607(16) 0.110(2) 0.0038(15) 0.0735(19) -0.0129(15)
C16 0.149(3) 0.0789(18) 0.0693(18) 0.0071(14) 0.0573(18) -0.0213(18)
C17 0.1056(18) 0.0658(15) 0.0536(15) 0.0043(11) 0.0281(13) -0.0145(13)
C18 0.0514(11) 0.0417(11) 0.0409(11) -0.0015(8) 0.0151(9) -0.0015(9)
C19 0.0665(14) 0.0464(13) 0.0672(14) -0.0067(10) 0.0144(11) 0.0038(11)
C20 0.1041(19) 0.0498(14) 0.0846(19) -0.0161(12) 0.0298(16) 0.0007(13)
C21 0.107(2) 0.0688(17) 0.0582(16) -0.0214(12) 0.0199(15) -0.0255(15)
C22 0.0841(17) 0.0819(18) 0.0472(14) -0.0108(12) 0.0042(12) -0.0081(14)
C23 0.0735(14) 0.0624(14) 0.0413(12) -0.0072(10) 0.0084(11) 0.0063(11)

loop_
_atom_type_symbol
_atom_type_description
_atom_type_scat_dispersion_real
_atom_type_scat_dispersion_imag
_atom_type_scat_source
C C 0.0033 0.0016 'International Tables Vol C Tables 4.2.6.8 and 6.1.1.4'
H H 0.0000 0.0000 'International Tables Vol C Tables 4.2.6.8 and 6.1.1.4'
O O 0.0106 0.0060 'International Tables Vol C Tables 4.2.6.8 and 6.1.1.4'

loop_
_geom_angle_atom_site_label_1
_geom_angle_atom_site_label_2
_geom_angle_atom_site_label_3
_geom_angle
C1 O1 C11 112.56(14)
O2 C1 O1 120.0(2)
O2 C1 C2 128.7(2)
O1 C1 C2 111.11(16)
C1 C2 C3 107.01(15)
C1 C2 H1 110.3
C3 C2 H1 110.3
C1 C2 H2 110.3
C3 C2 H2 110.3
H1 C2 H2 108.6
C4 C3 C2 109.14(13)
C4 C3 C5 110.42(14)
C2 C3 C5 110.58(14)
C4 C3 C11 110.99(13)
C2 C3 C11 101.60(13)
C5 C3 C11 113.74(13)
C3 C4 H3 109.5
C3 C4 H4 109.5
H3 C4 H4 109.5
C3 C4 H5 109.5
H3 C4 H5 109.5
H4 C4 H5 109.5
C6 C5 C10 115.56(17)
C6 C5 C3 121.87(16)
C10 C5 C3 122.55(16)
O3 C6 C7 121.08(18)
O3 C6 C5 117.05(16)
C7 C6 C5 121.87(18)
C6 O3 H6 109.5
C8 C7 C6 120.4(2)
C8 C7 H7 119.8
C6 C7 H7 119.8
C9 C8 C7 119.5(2)
C9 C8 H8 120.2
C7 C8 H8 120.2
C8 C9 C10 119.7(2)
C8 C9 H9 120.2
C10 C9 H9 120.2
C9 C10 C5 123.01(19)
C9 C10 H10 118.5
C5 C10 H10 118.5
O1 C11 C18 107.51(13)
O1 C11 C12 104.50(13)
C18 C11 C12 111.24(14)
O1 C11 C3 103.90(13)
C18 C11 C3 115.32(14)
C12 C11 C3 113.32(14)
C13 C12 C17 117.18(19)
C13 C12 C11 120.57(17)
C17 C12 C11 122.24(18)
C12 C13 C14 121.2(2)
C12 C13 H11 119.4
C14 C13 H11 119.4
C15 C14 C13 120.8(2)
C15 C14 H12 119.6
C13 C14 H12 119.6
C16 C15 C14 119.0(2)
C16 C15 H13 120.5
C14 C15 H13 120.5
C15 C16 C17 120.9(2)
C15 C16 H14 119.6
C17 C16 H14 119.6
C16 C17 C12 121.0(2)
C16 C17 H15 119.5
C12 C17 H15 119.5
C19 C18 C23 117.54(17)
C19 C18 C11 120.98(16)
C23 C18 C11 121.39(16)
C18 C19 C20 120.69(19)
C18 C19 H16 119.7
C20 C19 H16 119.7
C21 C20 C19 121.3(2)
C21 C20 H17 119.3
C19 C20 H17 119.3
C20 C21 C22 119.4(2)
C20 C21 H18 120.3
C22 C21 H18 120.3
C21 C22 C23 120.1(2)
C21 C22 H19 120.0
C23 C22 H19 120.0
C22 C23 C18 120.94(19)
C22 C23 H20 119.5
C18 C23 H20 119.5

loop_
_geom_bond_atom_site_label_1
_geom_bond_atom_site_label_2
_geom_bond_distance
O1 C1 1.363(2)
O1 C11 1.479(2)
C1 O2 1.220(2)
C1 C2 1.483(3)
C2 C3 1.545(2)
C2 H1 0.9700
C2 H2 0.9700
C3 C4 1.535(2)
C3 C5 1.552(2)
C3 C11 1.634(2)
C4 H3 0.9600
C4 H4 0.9600
C4 H5 0.9600
C5 C6 1.402(2)
C5 C10 1.405(2)
C6 O3 1.379(2)
C6 C7 1.399(3)
O3 H6 0.8200
C7 C8 1.386(3)
C7 H7 0.9300
C8 C9 1.375(3)
C8 H8 0.9300
C9 C10 1.393(3)
C9 H9 0.9300
C10 H10 0.9300
C11 C18 1.524(2)
C11 C12 1.553(2)
C12 C13 1.388(3)
C12 C17 1.396(3)
C13 C14 1.395(3)
C13 H11 0.9300
C14 C15 1.374(3)
C14 H12 0.9300
C15 C16 1.368(3)
C15 H13 0.9300
C16 C17 1.395(3)
C16 H14 0.9300
C17 H15 0.9300
C18 C19 1.382(2)
C18 C23 1.405(2)
C19 C20 1.382(3)
C19 H16 0.9300
C20 C21 1.364(3)
C20 H17 0.9300
C21 C22 1.372(3)
C21 H18 0.9300
C22 C23 1.387(3)
C22 H19 0.9300
C23 H20 0.9300

loop_
_geom_torsion_atom_site_label_1
_geom_torsion_atom_site_label_2
_geom_torsion_atom_site_label_3
_geom_torsion_atom_site_label_4
_geom_torsion
C11 O1 C1 O2 176.36(15)
C11 O1 C1 C2 -0.01(19)
O2 C1 C2 C3 171.25(18)
O1 C1 C2 C3 -12.8(2)
C1 C2 C3 C4 135.76(15)
C1 C2 C3 C5 -102.58(17)
C1 C2 C3 C11 18.48(17)
C4 C3 C5 C6 170.30(15)
C2 C3 C5 C6 49.4(2)
C11 C3 C5 C6 -64.1(2)
C4 C3 C5 C10 -8.3(2)
C2 C3 C5 C10 -129.15(17)
C11 C3 C5 C10 117.29(17)
C10 C5 C6 O3 178.63(15)
C3 C5 C6 O3 0.0(2)
C10 C5 C6 C7 -1.0(3)
C3 C5 C6 C7 -179.70(16)
O3 C6 C7 C8 -179.41(18)
C5 C6 C7 C8 0.3(3)
C6 C7 C8 C9 0.4(3)
C7 C8 C9 C10 -0.1(3)
C8 C9 C10 C5 -0.8(3)
C6 C5 C10 C9 1.3(3)
C3 C5 C10 C9 179.95(17)
C1 O1 C11 C18 134.60(15)
C1 O1 C11 C12 -107.12(15)
C1 O1 C11 C3 11.91(17)
C4 C3 C11 O1 -134.04(14)
C2 C3 C11 O1 -18.12(15)
C5 C3 C11 O1 100.71(15)
C4 C3 C11 C18 108.57(16)
C2 C3 C11 C18 -135.50(14)
C5 C3 C11 C18 -16.67(19)
C4 C3 C11 C12 -21.24(19)
C2 C3 C11 C12 94.68(15)
C5 C3 C11 C12 -146.49(15)
O1 C11 C12 C13 34.1(2)
C18 C11 C12 C13 149.79(17)
C3 C11 C12 C13 -78.4(2)
O1 C11 C12 C17 -147.06(18)
C18 C11 C12 C17 -31.3(2)
C3 C11 C12 C17 100.5(2)
C17 C12 C13 C14 -2.5(3)
C11 C12 C13 C14 176.45(19)
C12 C13 C14 C15 2.5(4)
C13 C14 C15 C16 -1.3(4)
C14 C15 C16 C17 0.1(4)
C15 C16 C17 C12 -0.2(4)
C13 C12 C17 C16 1.3(3)
C11 C12 C17 C16 -177.6(2)
O1 C11 C18 C19 18.4(2)
C12 C11 C18 C19 -95.4(2)
C3 C11 C18 C19 133.74(17)
O1 C11 C18 C23 -165.28(16)
C12 C11 C18 C23 80.9(2)
C3 C11 C18 C23 -50.0(2)
C23 C18 C19 C20 0.2(3)
C11 C18 C19 C20 176.62(18)
C18 C19 C20 C21 0.3(3)
C19 C20 C21 C22 -0.2(4)
C20 C21 C22 C23 -0.4(4)
C21 C22 C23 C18 0.8(3)
C19 C18 C23 C22 -0.7(3)
C11 C18 C23 C22 -177.13(18)
